data_1514911
loop_
_publ_author_name
'Han, Ying'
'Sheng, Yin-Jian'
'Yan, Chao-Guo'

_publ_section_title
;
 Convenient Synthesis of Triphenylphosphanylidene
 Spiro[cyclopentane-1,3'-indolines] and
 Spiro[cyclopent[2]ene-1,3'-indolines] via Three-Component Reactions.
;
_journal_issue 10
_journal_name_full 'Organic letters'
_journal_page_first 2654
_journal_page_last 2657
_journal_paper_doi 10.1021/ol5008394
_journal_volume 16
_journal_year 2014
_chemical_formula_moiety 'C39 H34 N3 O5 P'
_chemical_formula_sum 'C39 H34 N3 O5 P'
_chemical_formula_weight 655.66
_chemical_name_systematic
; 
 ? 
;
_space_group_IT_number 14
_symmetry_cell_setting monoclinic
_symmetry_space_group_name_Hall '-P 2ybc'
_symmetry_space_group_name_H-M 'P 1 21/c 1'
_atom_sites_solution_hydrogens geom
_atom_sites_solution_primary direct
_atom_sites_solution_secondary difmap
_audit_creation_method SHELXL-97
_cell_angle_alpha 90.00
_cell_angle_beta 113.281(6)
_cell_angle_gamma 90.00
_cell_formula_units_Z 4
_cell_length_a 11.5092(13)
_cell_length_b 20.748(2)
_cell_length_c 18.3368(17)
_cell_measurement_reflns_used 9936
_cell_measurement_temperature 296(2)
_cell_measurement_theta_max 27.50
_cell_measurement_theta_min 2.16
_cell_volume 4022.2(7)
_computing_cell_refinement 'Bruker SMART'
_computing_data_collection 'Bruker SMART'
_computing_data_reduction 'Bruker SAINT'
_computing_molecular_graphics 'Bruker SHELXTL'
_computing_publication_material 'Bruker SHELXTL'
_computing_structure_refinement 'SHELXL-97 (Sheldrick, 1997)'
_computing_structure_solution 'SHELXS-97 (Sheldrick, 1990)'
_diffrn_ambient_temperature 296(2)
_diffrn_measured_fraction_theta_full 0.998
_diffrn_measured_fraction_theta_max 0.998
_diffrn_measurement_device_type 'CCD area detector'
_diffrn_measurement_method 'phi and omega scans'
_diffrn_radiation_monochromator graphite
_diffrn_radiation_source 'fine-focus sealed tube'
_diffrn_radiation_type MoK\a
_diffrn_radiation_wavelength 0.71073
_diffrn_reflns_av_R_equivalents 0.0438
_diffrn_reflns_av_sigmaI/netI 0.0302
_diffrn_reflns_limit_h_max 13
_diffrn_reflns_limit_h_min -14
_diffrn_reflns_limit_k_max 26
_diffrn_reflns_limit_k_min -26
_diffrn_reflns_limit_l_max 23
_diffrn_reflns_limit_l_min -22
_diffrn_reflns_number 61882
_diffrn_reflns_theta_full 27.55
_diffrn_reflns_theta_max 27.55
_diffrn_reflns_theta_min 1.56
_exptl_absorpt_coefficient_mu 0.109
_exptl_absorpt_correction_T_max 0.981
_exptl_absorpt_correction_T_min 0.959
_exptl_absorpt_correction_type multi-scan
_exptl_absorpt_process_details sadabs
_exptl_crystal_density_diffrn 1.083
_exptl_crystal_density_method 'not measured'
_exptl_crystal_F_000 1376
_exptl_crystal_size_max 0.40
_exptl_crystal_size_mid 0.32
_exptl_crystal_size_min 0.18
_platon_squeeze_details ' '
_refine_diff_density_max 0.258
_refine_diff_density_min -0.385
_refine_diff_density_rms 0.066
_refine_ls_extinction_method none
_refine_ls_goodness_of_fit_ref 1.051
_refine_ls_hydrogen_treatment constr
_refine_ls_matrix_type full
_refine_ls_number_parameters 456
_refine_ls_number_reflns 9244
_refine_ls_number_restraints 1
_refine_ls_restrained_S_all 1.051
_refine_ls_R_factor_all 0.0704
_refine_ls_R_factor_gt 0.0549
_refine_ls_shift/su_max 0.001
_refine_ls_shift/su_mean 0.000
_refine_ls_structure_factor_coef Fsqd
_refine_ls_weighting_details 'calc w=1/[\s^2^(Fo^2^)+(0.0837P)^2^+0.7418P] where P=(Fo^2^+2Fc^2^)/3'
_refine_ls_weighting_scheme calc
_refine_ls_wR_factor_gt 0.1418
_refine_ls_wR_factor_ref 0.1499
_reflns_number_gt 7212
_reflns_number_total 9269
_reflns_threshold_expression >2sigma(I)
_cod_data_source_file ol5008394_si_003.cif
_cod_data_source_block 1d
_cod_depositor_comments
;
The following automatic conversions were performed:

'_symmetry_cell_setting' value 'Monoclinic' changed to 'monoclinic'
according to
/usr/data/users/saulius/crontab/automatic-downloads/rss-feeds/ACS/lib/dictionaries/cif_core.dic
dictionary named 'cif_core.dic' version 2.4.2 from
2011-04-26.

'_refine_ls_hydrogen_treatment' value 'CONSTR' changed
to 'constr' according to
/usr/data/users/saulius/crontab/automatic-downloads/rss-feeds/ACS/lib/dictionaries/cif_core.dic
dictionary named 'cif_core.dic' version 2.4.2 from 2011-04-26.

Automatic conversion script
Id: cif_fix_values 2281 2013-09-26 08:29:07Z andrius 

 Adding full bibliography for 1514910--1514912.cif.
;
_cod_original_sg_symbol_H-M 'P 21/c'
_cod_database_code 1514911

loop_
_symmetry_equiv_pos_as_xyz
'x, y, z'
'-x, y+1/2, -z+1/2'
'-x, -y, -z'
'x, -y-1/2, z-1/2'

loop_
_atom_site_label
_atom_site_type_symbol
_atom_site_fract_x
_atom_site_fract_y
_atom_site_fract_z
_atom_site_U_iso_or_equiv
_atom_site_adp_type
_atom_site_occupancy
_atom_site_symmetry_multiplicity
_atom_site_calc_flag
_atom_site_refinement_flags
_atom_site_disorder_assembly
_atom_site_disorder_group
C1 C 0.19236(16) 1.05224(9) 0.25351(10) 0.0456(4) Uani 1 1 d . . .
H1 H 0.1704 1.0094 0.2402 0.055 Uiso 1 1 calc R . .
C2 C 0.10499(19) 1.09522(11) 0.26004(13) 0.0610(5) Uani 1 1 d . . .
H2 H 0.0242 1.0809 0.2518 0.073 Uiso 1 1 calc R . .
C3 C 0.1365(2) 1.15928(12) 0.27870(14) 0.0702(6) Uani 1 1 d . . .
H3 H 0.0771 1.1878 0.2829 0.084 Uiso 1 1 calc R . .
C4 C 0.2541(2) 1.18035(10) 0.29076(16) 0.0726(6) Uani 1 1 d . . .
H4 H 0.2746 1.2236 0.3023 0.087 Uiso 1 1 calc R . .
C5 C 0.3443(2) 1.13818(9) 0.28606(13) 0.0579(5) Uani 1 1 d . . .
H5 H 0.4254 1.1528 0.2956 0.069 Uiso 1 1 calc R . .
C6 C 0.31256(15) 1.07393(8) 0.26702(9) 0.0382(3) Uani 1 1 d . . .
C7 C 0.4884(2) 1.10714(9) 0.17150(12) 0.0520(4) Uani 1 1 d . . .
H7 H 0.4080 1.1243 0.1585 0.062 Uiso 1 1 calc R . .
C8 C 0.5700(3) 1.13537(11) 0.14223(14) 0.0686(6) Uani 1 1 d . . .
H8 H 0.5449 1.1718 0.1103 0.082 Uiso 1 1 calc R . .
C9 C 0.6876(2) 1.10977(12) 0.16013(15) 0.0732(7) Uani 1 1 d . . .
H9 H 0.7425 1.1292 0.1408 0.088 Uiso 1 1 calc R . .
C10 C 0.7248(2) 1.05597(13) 0.20618(15) 0.0703(6) Uani 1 1 d . . .
H10 H 0.8039 1.0380 0.2167 0.084 Uiso 1 1 calc R . .
C11 C 0.64510(18) 1.02789(10) 0.23733(12) 0.0533(4) Uani 1 1 d . . .
H11 H 0.6717 0.9918 0.2699 0.064 Uiso 1 1 calc R . .
C12 C 0.52609(15) 1.05343(7) 0.22011(9) 0.0372(3) Uani 1 1 d . . .
C13 C 0.55445(19) 1.04409(11) 0.42603(11) 0.0571(5) Uani 1 1 d . . .
H13 H 0.5117 1.0833 0.4148 0.068 Uiso 1 1 calc R . .
C14 C 0.6407(2) 1.03049(17) 0.50323(12) 0.0810(8) Uani 1 1 d . . .
H14 H 0.6542 1.0605 0.5435 0.097 Uiso 1 1 calc R . .
C15 C 0.7045(3) 0.97413(18) 0.51969(14) 0.0890(9) Uani 1 1 d . . .
H15 H 0.7626 0.9657 0.5710 0.107 Uiso 1 1 calc R . .
C16 C 0.6838(2) 0.92961(15) 0.46126(16) 0.0884(8) Uani 1 1 d . . .
H16 H 0.7278 0.8908 0.4731 0.106 Uiso 1 1 calc R . .
C17 C 0.5978(2) 0.94131(11) 0.38417(12) 0.0610(5) Uani 1 1 d . . .
H17 H 0.5840 0.9105 0.3448 0.073 Uiso 1 1 calc R . .
C18 C 0.53296(16) 0.99907(9) 0.36649(9) 0.0415(4) Uani 1 1 d . . .
C19 C 0.34908(14) 0.92345(7) 0.13760(8) 0.0321(3) Uani 1 1 d . . .
C20 C 0.4972(2) 0.93269(11) 0.07055(12) 0.0597(5) Uani 1 1 d . . .
H20A H 0.4818 0.9780 0.0612 0.090 Uiso 1 1 calc R . .
H20B H 0.4430 0.9091 0.0247 0.090 Uiso 1 1 calc R . .
H20C H 0.5839 0.9235 0.0806 0.090 Uiso 1 1 calc R . .
C21 C 0.27073(16) 0.97310(7) 0.07424(9) 0.0375(3) Uani 1 1 d . . .
C22 C 0.1374(2) 0.98894(11) -0.06045(11) 0.0701(6) Uani 1 1 d . . .
H22A H 0.1856 1.0220 -0.0723 0.105 Uiso 1 1 calc R . .
H22B H 0.0771 1.0084 -0.0431 0.105 Uiso 1 1 calc R . .
H22C H 0.0937 0.9637 -0.1073 0.105 Uiso 1 1 calc R . .
C23 C 0.36176(14) 0.94363(7) 0.21874(8) 0.0315(3) Uani 1 1 d . . .
C24 C 0.32470(15) 0.89741(7) 0.25962(9) 0.0343(3) Uani 1 1 d . . .
C25 C 0.30508(15) 0.83251(7) 0.20958(9) 0.0346(3) Uani 1 1 d . . .
C26 C 0.42538(18) 0.79732(8) 0.24470(10) 0.0446(4) Uani 1 1 d . . .
C27 C 0.20538(18) 0.79281(8) 0.21830(10) 0.0457(4) Uani 1 1 d . . .
C28 C 0.13044(16) 0.86731(8) 0.08234(9) 0.0399(4) Uani 1 1 d . A .
C29 C 0.27517(15) 0.85633(7) 0.12345(8) 0.0331(3) Uani 1 1 d . . .
C30 C 0.29884(16) 0.80960(7) 0.06797(9) 0.0389(3) Uani 1 1 d . . .
C31 C 0.40685(19) 0.78013(8) 0.06984(11) 0.0493(4) Uani 1 1 d . . .
H31 H 0.4845 0.7881 0.1112 0.059 Uiso 1 1 calc R . .
C32 C 0.3980(3) 0.73797(9) 0.00842(14) 0.0636(6) Uani 1 1 d . . .
H32 H 0.4701 0.7170 0.0095 0.076 Uiso 1 1 calc R . .
C33 C 0.2842(3) 0.72717(10) -0.05332(14) 0.0716(7) Uani 1 1 d . . .
H33 H 0.2809 0.6995 -0.0940 0.086 Uiso 1 1 calc R . .
C34 C 0.1741(2) 0.75636(10) -0.05689(12) 0.0631(6) Uani 1 1 d . . .
H34 H 0.0971 0.7491 -0.0992 0.076 Uiso 1 1 calc R . .
C35 C 0.18329(18) 0.79673(8) 0.00518(10) 0.0452(4) Uani 1 1 d . A .
C36 C -0.0456(2) 0.83360(12) -0.04325(13) 0.0712(6) Uani 1 1 d . A .
H36A H -0.0441 0.8363 -0.0957 0.085 Uiso 1 1 calc R . .
H36B H -0.0844 0.8728 -0.0347 0.085 Uiso 1 1 calc R . .
C37 C -0.1269(3) 0.77748(17) -0.0417(2) 0.1035(10) Uani 1 1 d . . .
H37A H -0.0881 0.7390 -0.0521 0.124 Uiso 0.561(12) 1 calc PR A 1
H37B H -0.2077 0.7827 -0.0861 0.124 Uiso 0.561(12) 1 calc PR A 1
H37C H -0.0783 0.7380 -0.0254 0.124 Uiso 0.439(12) 1 d PR A 2
H37D H -0.1964 0.7710 -0.0927 0.124 Uiso 0.439(12) 1 d PR A 2
C38 C -0.1550(6) 0.7638(3) 0.0328(4) 0.0790(19) Uani 0.561(12) 1 d P A 1
H38A H -0.1896 0.7207 0.0293 0.095 Uiso 0.561(12) 1 calc PR A 1
H38B H -0.0770 0.7658 0.0799 0.095 Uiso 0.561(12) 1 calc PR A 1
C39 C -0.2481(9) 0.8125(5) 0.0397(6) 0.130(4) Uani 0.561(12) 1 d P A 1
H39A H -0.2103 0.8545 0.0487 0.195 Uiso 0.561(12) 1 calc PR A 1
H39B H -0.2703 0.8010 0.0832 0.195 Uiso 0.561(12) 1 calc PR A 1
H39C H -0.3229 0.8128 -0.0086 0.195 Uiso 0.561(12) 1 calc PR A 1
C38' C -0.1719(15) 0.8011(9) 0.0205(8) 0.136(6) Uani 0.439(12) 1 d PD A 2
H38C H -0.1044 0.7987 0.0730 0.163 Uiso 0.439(12) 1 calc PR A 2
H38D H -0.2009 0.8454 0.0101 0.163 Uiso 0.439(12) 1 calc PR A 2
C39' C -0.2778(10) 0.7574(9) 0.0145(9) 0.172(7) Uani 0.439(12) 1 d PD A 2
H39D H -0.3287 0.7489 -0.0404 0.257 Uiso 0.439(12) 1 calc PR A 2
H39E H -0.3288 0.7776 0.0386 0.257 Uiso 0.439(12) 1 calc PR A 2
H39F H -0.2442 0.7177 0.0413 0.257 Uiso 0.439(12) 1 calc PR A 2
N1 N 0.52020(19) 0.77214(9) 0.27418(12) 0.0711(5) Uani 1 1 d . . .
N2 N 0.12914(19) 0.76382(9) 0.22765(12) 0.0718(5) Uani 1 1 d . . .
N3 N 0.08481(14) 0.83077(7) 0.01561(8) 0.0468(3) Uani 1 1 d . . .
O1 O 0.47183(11) 0.91409(5) 0.13756(6) 0.0399(3) Uani 1 1 d . . .
O2 O 0.25643(14) 1.02776(6) 0.08946(7) 0.0549(3) Uani 1 1 d . . .
O3 O 0.22179(12) 0.94766(6) 0.00185(6) 0.0471(3) Uani 1 1 d . . .
O4 O 0.31177(13) 0.89745(6) 0.32297(7) 0.0493(3) Uani 1 1 d . . .
O5 O 0.06991(12) 0.90277(6) 0.10657(8) 0.0533(3) Uani 1 1 d . . .
P1 P 0.42792(4) 1.016142(18) 0.26463(2) 0.03122(11) Uani 1 1 d . . .

loop_
_atom_site_aniso_label
_atom_site_aniso_U_11
_atom_site_aniso_U_22
_atom_site_aniso_U_33
_atom_site_aniso_U_23
_atom_site_aniso_U_13
_atom_site_aniso_U_12
C1 0.0408(9) 0.0476(10) 0.0462(9) -0.0043(7) 0.0149(7) 0.0002(7)
C2 0.0408(10) 0.0815(15) 0.0609(12) -0.0051(11) 0.0204(9) 0.0100(10)
C3 0.0719(14) 0.0724(15) 0.0720(14) -0.0075(11) 0.0347(12) 0.0295(12)
C4 0.0848(16) 0.0432(11) 0.1012(18) -0.0207(11) 0.0491(14) 0.0053(11)
C5 0.0625(12) 0.0403(10) 0.0808(14) -0.0169(9) 0.0389(11) -0.0043(9)
C6 0.0432(9) 0.0370(8) 0.0375(8) -0.0044(6) 0.0191(7) 0.0015(7)
C7 0.0650(12) 0.0445(10) 0.0552(11) 0.0044(8) 0.0332(9) 0.0000(9)
C8 0.1023(18) 0.0520(11) 0.0711(14) 0.0096(10) 0.0553(14) -0.0077(12)
C9 0.0783(16) 0.0826(16) 0.0794(16) -0.0054(13) 0.0535(13) -0.0264(13)
C10 0.0513(12) 0.0915(17) 0.0804(15) 0.0009(13) 0.0392(11) -0.0089(11)
C11 0.0441(10) 0.0640(12) 0.0557(11) 0.0048(9) 0.0238(8) -0.0024(9)
C12 0.0427(8) 0.0358(8) 0.0377(8) -0.0051(6) 0.0209(7) -0.0077(7)
C13 0.0578(11) 0.0781(14) 0.0395(9) -0.0169(9) 0.0237(8) -0.0196(10)
C14 0.0703(15) 0.138(2) 0.0337(10) -0.0209(13) 0.0199(10) -0.0406(17)
C15 0.0672(16) 0.141(3) 0.0388(12) 0.0185(15) -0.0004(10) -0.0215(17)
C16 0.0714(16) 0.104(2) 0.0649(16) 0.0288(15) 0.0005(12) 0.0060(14)
C17 0.0577(12) 0.0605(12) 0.0479(11) 0.0077(9) 0.0027(9) 0.0023(10)
C18 0.0402(8) 0.0527(10) 0.0305(7) -0.0020(7) 0.0129(6) -0.0099(7)
C19 0.0412(8) 0.0279(7) 0.0279(7) 0.0000(5) 0.0145(6) 0.0013(6)
C20 0.0684(13) 0.0746(13) 0.0526(11) 0.0004(10) 0.0415(10) -0.0018(10)
C21 0.0473(9) 0.0344(8) 0.0312(7) 0.0031(6) 0.0158(7) 0.0034(7)
C22 0.0913(16) 0.0688(14) 0.0341(9) 0.0120(9) 0.0078(10) 0.0234(12)
C23 0.0395(8) 0.0276(7) 0.0271(7) -0.0019(5) 0.0127(6) -0.0010(6)
C24 0.0425(8) 0.0314(7) 0.0285(7) -0.0018(6) 0.0133(6) -0.0024(6)
C25 0.0442(8) 0.0279(7) 0.0321(7) -0.0004(6) 0.0155(6) -0.0025(6)
C26 0.0581(11) 0.0334(8) 0.0398(9) 0.0034(7) 0.0167(8) 0.0014(8)
C27 0.0572(10) 0.0405(9) 0.0398(9) -0.0023(7) 0.0194(8) -0.0079(8)
C28 0.0448(9) 0.0372(8) 0.0348(8) -0.0002(6) 0.0126(7) -0.0003(7)
C29 0.0414(8) 0.0292(7) 0.0284(7) -0.0024(5) 0.0135(6) 0.0010(6)
C30 0.0537(9) 0.0301(8) 0.0358(8) -0.0035(6) 0.0208(7) -0.0009(7)
C31 0.0637(11) 0.0400(9) 0.0519(10) -0.0033(8) 0.0313(9) 0.0049(8)
C32 0.0952(16) 0.0449(10) 0.0713(14) -0.0084(10) 0.0549(13) 0.0092(11)
C33 0.125(2) 0.0500(12) 0.0561(13) -0.0176(10) 0.0536(14) -0.0059(13)
C34 0.0892(16) 0.0559(12) 0.0417(10) -0.0172(9) 0.0231(10) -0.0125(11)
C35 0.0618(11) 0.0399(9) 0.0336(8) -0.0058(7) 0.0184(8) -0.0052(8)
C36 0.0551(12) 0.0861(16) 0.0512(12) -0.0117(11) -0.0015(9) -0.0011(11)
C37 0.0622(15) 0.131(3) 0.101(2) -0.039(2) 0.0150(15) -0.0301(16)
C38 0.069(3) 0.072(4) 0.084(4) 0.008(3) 0.017(2) -0.029(3)
C39 0.135(6) 0.109(6) 0.196(9) 0.038(6) 0.119(7) 0.010(5)
C38' 0.139(10) 0.151(13) 0.101(7) -0.004(8) 0.031(7) -0.073(10)
C39' 0.107(8) 0.213(18) 0.198(13) 0.035(12) 0.065(8) -0.014(9)
N1 0.0697(12) 0.0616(11) 0.0707(12) 0.0137(9) 0.0158(10) 0.0225(10)
N2 0.0776(12) 0.0672(12) 0.0757(13) 0.0000(9) 0.0357(10) -0.0282(10)
N3 0.0470(8) 0.0481(8) 0.0368(7) -0.0070(6) 0.0076(6) -0.0031(7)
O1 0.0434(6) 0.0428(6) 0.0385(6) 0.0009(5) 0.0214(5) 0.0015(5)
O2 0.0806(9) 0.0349(7) 0.0415(7) 0.0029(5) 0.0161(6) 0.0121(6)
O3 0.0654(8) 0.0433(6) 0.0259(5) 0.0024(5) 0.0111(5) 0.0100(6)
O4 0.0746(8) 0.0481(7) 0.0328(6) -0.0047(5) 0.0295(6) -0.0136(6)
O5 0.0456(7) 0.0567(8) 0.0544(7) -0.0077(6) 0.0163(6) 0.0100(6)
P1 0.0360(2) 0.0296(2) 0.02990(19) -0.00315(14) 0.01501(15) -0.00254(15)

loop_
_atom_type_symbol
_atom_type_description
_atom_type_scat_dispersion_real
_atom_type_scat_dispersion_imag
_atom_type_scat_source
C C 0.0033 0.0016 'International Tables Vol C Tables 4.2.6.8 and 6.1.1.4'
H H 0.0000 0.0000 'International Tables Vol C Tables 4.2.6.8 and 6.1.1.4'
N N 0.0061 0.0033 'International Tables Vol C Tables 4.2.6.8 and 6.1.1.4'
O O 0.0106 0.0060 'International Tables Vol C Tables 4.2.6.8 and 6.1.1.4'
P P 0.1023 0.0942 'International Tables Vol C Tables 4.2.6.8 and 6.1.1.4'

loop_
_geom_angle_atom_site_label_1
_geom_angle_atom_site_label_2
_geom_angle_atom_site_label_3
_geom_angle
C6 C1 C2 119.01(17)
C6 C1 H1 120.5
C2 C1 H1 120.5
C1 C2 C3 120.8(2)
C1 C2 H2 119.6
C3 C2 H2 119.6
C4 C3 C2 119.79(19)
C4 C3 H3 120.1
C2 C3 H3 120.1
C3 C4 C5 120.7(2)
C3 C4 H4 119.6
C5 C4 H4 119.6
C4 C5 C6 119.46(19)
C4 C5 H5 120.3
C6 C5 H5 120.3
C1 C6 C5 120.21(16)
C1 C6 P1 118.31(12)
C5 C6 P1 121.40(14)
C8 C7 C12 120.2(2)
C8 C7 H7 119.9
C12 C7 H7 119.9
C9 C8 C7 120.1(2)
C9 C8 H8 119.9
C7 C8 H8 119.9
C10 C9 C8 120.40(19)
C10 C9 H9 119.8
C8 C9 H9 119.8
C9 C10 C11 120.2(2)
C9 C10 H10 119.9
C11 C10 H10 119.9
C12 C11 C10 120.1(2)
C12 C11 H11 119.9
C10 C11 H11 119.9
C11 C12 C7 119.00(16)
C11 C12 P1 118.15(13)
C7 C12 P1 122.82(13)
C18 C13 C14 119.8(2)
C18 C13 H13 120.1
C14 C13 H13 120.1
C15 C14 C13 120.4(2)
C15 C14 H14 119.8
C13 C14 H14 119.8
C14 C15 C16 120.1(2)
C14 C15 H15 120.0
C16 C15 H15 120.0
C15 C16 C17 121.0(3)
C15 C16 H16 119.5
C17 C16 H16 119.5
C18 C17 C16 119.5(2)
C18 C17 H17 120.3
C16 C17 H17 120.3
C17 C18 C13 119.31(18)
C17 C18 P1 119.31(14)
C13 C18 P1 121.29(16)
O1 C19 C23 109.34(12)
O1 C19 C21 111.93(12)
C23 C19 C21 111.04(12)
O1 C19 C29 110.17(11)
C23 C19 C29 103.99(11)
C21 C19 C29 110.07(12)
O1 C20 H20A 109.5
O1 C20 H20B 109.5
H20A C20 H20B 109.5
O1 C20 H20C 109.5
H20A C20 H20C 109.5
H20B C20 H20C 109.5
O2 C21 O3 124.55(14)
O2 C21 C19 123.34(14)
O3 C21 C19 112.11(12)
O3 C22 H22A 109.5
O3 C22 H22B 109.5
H22A C22 H22B 109.5
O3 C22 H22C 109.5
H22A C22 H22C 109.5
H22B C22 H22C 109.5
C24 C23 C19 114.50(12)
C24 C23 P1 120.35(11)
C19 C23 P1 124.98(11)
O4 C24 C23 133.64(14)
O4 C24 C25 120.15(13)
C23 C24 C25 106.11(12)
C26 C25 C27 108.33(13)
C26 C25 C29 113.21(13)
C27 C25 C29 114.72(13)
C26 C25 C24 105.83(13)
C27 C25 C24 110.45(13)
C29 C25 C24 103.87(11)
N1 C26 C25 177.1(2)
N2 C27 C25 177.1(2)
O5 C28 N3 126.61(16)
O5 C28 C29 125.03(14)
N3 C28 C29 108.37(13)
C30 C29 C28 102.28(12)
C30 C29 C25 117.00(12)
C28 C29 C25 107.70(12)
C30 C29 C19 116.34(12)
C28 C29 C19 110.58(12)
C25 C29 C19 102.80(11)
C31 C30 C35 119.49(15)
C31 C30 C29 132.32(16)
C35 C30 C29 108.18(14)
C30 C31 C32 118.77(19)
C30 C31 H31 120.6
C32 C31 H31 120.6
C33 C32 C31 120.7(2)
C33 C32 H32 119.7
C31 C32 H32 119.7
C32 C33 C34 121.76(18)
C32 C33 H33 119.1
C34 C33 H33 119.1
C35 C34 C33 117.1(2)
C35 C34 H34 121.5
C33 C34 H34 121.5
C34 C35 C30 122.14(19)
C34 C35 N3 127.60(18)
C30 C35 N3 110.26(14)
N3 C36 C37 114.9(2)
N3 C36 H36A 108.6
C37 C36 H36A 108.6
N3 C36 H36B 108.6
C37 C36 H36B 108.6
H36A C36 H36B 107.5
C36 C37 C38' 99.5(5)
C36 C37 C38 120.5(3)
C38' C37 C38 30.6(6)
C36 C37 H37A 107.2
C38' C37 H37A 137.6
C38 C37 H37A 107.2
C36 C37 H37B 107.2
C38' C37 H37B 95.6
C38 C37 H37B 107.2
H37A C37 H37B 106.8
C36 C37 H37C 111.9
C38' C37 H37C 111.7
C38 C37 H37C 82.5
H37A C37 H37C 27.3
H37B C37 H37C 126.7
C36 C37 H37D 111.8
C38' C37 H37D 112.0
C38 C37 H37D 116.4
H37A C37 H37D 88.0
H37B C37 H37D 19.0
H37C C37 H37D 109.6
C39 C38 C37 110.6(6)
C39 C38 H38A 109.5
C37 C38 H38A 109.5
C39 C38 H38B 109.5
C37 C38 H38B 109.5
H38A C38 H38B 108.1
C39' C38' C37 105.1(12)
C39' C38' H38C 110.7
C37 C38' H38C 110.7
C39' C38' H38D 110.7
C37 C38' H38D 110.7
H38C C38' H38D 108.8
C38' C39' H39D 109.5
C38' C39' H39E 109.5
H39D C39' H39E 109.5
C38' C39' H39F 109.5
H39D C39' H39F 109.5
H39E C39' H39F 109.5
C28 N3 C35 110.90(14)
C28 N3 C36 124.15(17)
C35 N3 C36 124.41(16)
C20 O1 C19 120.30(13)
C21 O3 C22 116.07(14)
C23 P1 C6 113.58(8)
C23 P1 C12 112.49(7)
C6 P1 C12 108.91(8)
C23 P1 C18 108.32(8)
C6 P1 C18 107.60(8)
C12 P1 C18 105.51(8)

loop_
_geom_bond_atom_site_label_1
_geom_bond_atom_site_label_2
_geom_bond_distance
C1 C6 1.381(2)
C1 C2 1.384(3)
C1 H1 0.9300
C2 C3 1.385(3)
C2 H2 0.9300
C3 C4 1.355(3)
C3 H3 0.9300
C4 C5 1.386(3)
C4 H4 0.9300
C5 C6 1.390(2)
C5 H5 0.9300
C6 P1 1.8024(16)
C7 C8 1.383(3)
C7 C12 1.385(2)
C7 H7 0.9300
C8 C9 1.367(4)
C8 H8 0.9300
C9 C10 1.363(4)
C9 H9 0.9300
C10 C11 1.386(3)
C10 H10 0.9300
C11 C12 1.384(2)
C11 H11 0.9300
C12 P1 1.8085(15)
C13 C18 1.383(3)
C13 C14 1.399(3)
C13 H13 0.9300
C14 C15 1.350(4)
C14 H14 0.9300
C15 C16 1.362(4)
C15 H15 0.9300
C16 C17 1.390(3)
C16 H16 0.9300
C17 C18 1.381(3)
C17 H17 0.9300
C18 P1 1.8140(17)
C19 O1 1.4263(18)
C19 C23 1.4963(19)
C19 C21 1.548(2)
C19 C29 1.599(2)
C20 O1 1.424(2)
C20 H20A 0.9600
C20 H20B 0.9600
C20 H20C 0.9600
C21 O2 1.1948(19)
C21 O3 1.3293(19)
C22 O3 1.451(2)
C22 H22A 0.9600
C22 H22B 0.9600
C22 H22C 0.9600
C23 C24 1.384(2)
C23 P1 1.7449(14)
C24 O4 1.2281(18)
C24 C25 1.594(2)
C25 C26 1.470(2)
C25 C27 1.472(2)
C25 C29 1.558(2)
C26 N1 1.136(2)
C27 N2 1.131(2)
C28 O5 1.212(2)
C28 N3 1.356(2)
C28 C29 1.550(2)
C29 C30 1.506(2)
C30 C31 1.374(2)
C30 C35 1.398(2)
C31 C32 1.397(3)
C31 H31 0.9300
C32 C33 1.369(4)
C32 H32 0.9300
C33 C34 1.383(4)
C33 H33 0.9300
C34 C35 1.383(2)
C34 H34 0.9300
C35 N3 1.411(2)
C36 N3 1.463(2)
C36 C37 1.501(4)
C36 H36A 0.9700
C36 H36B 0.9700
C37 C38' 1.509(17)
C37 C38 1.549(8)
C37 H37A 0.9700
C37 H37B 0.9700
C37 H37C 0.9700
C37 H37D 0.9700
C38 C39 1.514(12)
C38 H38A 0.9700
C38 H38B 0.9700
C39 H39A 0.9600
C39 H39B 0.9600
C39 H39C 0.9600
C38' C39' 1.488(16)
C38' H38C 0.9700
C38' H38D 0.9700
C39' H39D 0.9600
C39' H39E 0.9600
C39' H39F 0.9600

loop_
_platon_squeeze_void_nr
_platon_squeeze_void_average_x
_platon_squeeze_void_average_y
_platon_squeeze_void_average_z
_platon_squeeze_void_volume
_platon_squeeze_void_count_electrons
_platon_squeeze_void_content
1 0.000 0.500 0.000 461 154 ' '
2 0.500 0.000 0.500 461 154 ' '
